data_4312556
loop_
_publ_author_name
'David V. Partyka'
'Richard J. Staples'
'R. H. Holm'

_publ_section_title
;
 Nucleophilic Reactivity and Oxo/Sulfido Substitution Reactions of MVIO3
 Groups (M = Mo, W)
;
_journal_name_full 'Inorganic Chemistry'
_journal_page_first 7877
_journal_page_last 7886
_journal_paper_doi 10.1021/ic030185l
_journal_volume 42
_journal_year 2003
_chemical_formula_sum 'C11 H24 F3 Mo N3 O6 S'
_chemical_formula_weight 479.33
_chemical_name_systematic
;
  ?
;
_space_group_IT_number 14
_symmetry_cell_setting monoclinic
_symmetry_space_group_name_Hall '-P 2ybc'
_symmetry_space_group_name_H-M 'P 1 21/c 1'
_atom_sites_solution_hydrogens geom
_atom_sites_solution_primary direct
_atom_sites_solution_secondary difmap
_audit_creation_method SHELXL-97
_cell_angle_alpha 90.00
_cell_angle_beta 93.67(3)
_cell_angle_gamma 90.00
_cell_formula_units_Z 4
_cell_length_a 7.9122(16)
_cell_length_b 21.469(4)
_cell_length_c 10.974(2)
_cell_measurement_temperature 293(2)
_cell_volume 1860.3(6)
_computing_cell_refinement 'Bruker XSCANS'
_computing_data_collection 'Bruker XSCANS'
_computing_data_reduction 'Bruker SHELXTL'
_computing_molecular_graphics 'Bruker SHELXTL'
_computing_publication_material 'Bruker SHELXTL'
_computing_structure_refinement 'SHELXL-97 (Sheldrick, 1997)'
_computing_structure_solution 'SHELXS-97 (Sheldrick, 1990)'
_diffrn_ambient_temperature 293(2)
_diffrn_measured_fraction_theta_full 0.959
_diffrn_measured_fraction_theta_max 0.959
_diffrn_measurement_device_type 'Bruker P4'
_diffrn_measurement_method '\w scans'
_diffrn_radiation_monochromator graphite
_diffrn_radiation_source 'fine-focus sealed tube'
_diffrn_radiation_type MoK\a
_diffrn_radiation_wavelength 0.71073
_diffrn_reflns_av_R_equivalents 0.0421
_diffrn_reflns_av_sigmaI/netI 0.0439
_diffrn_reflns_limit_h_max 10
_diffrn_reflns_limit_h_min -6
_diffrn_reflns_limit_k_max 25
_diffrn_reflns_limit_k_min -27
_diffrn_reflns_limit_l_max 14
_diffrn_reflns_limit_l_min -14
_diffrn_reflns_number 12344
_diffrn_reflns_theta_full 28.28
_diffrn_reflns_theta_max 28.28
_diffrn_reflns_theta_min 1.90
_exptl_absorpt_coefficient_mu 0.878
_exptl_absorpt_correction_type none
_exptl_crystal_density_diffrn 1.711
_exptl_crystal_density_method 'not measured'
_exptl_crystal_F_000 976
_refine_diff_density_max 0.943
_refine_diff_density_min -0.942
_refine_diff_density_rms 0.108
_refine_ls_extinction_method none
_refine_ls_goodness_of_fit_ref 1.107
_refine_ls_hydrogen_treatment mixed
_refine_ls_matrix_type full
_refine_ls_number_parameters 263
_refine_ls_number_reflns 4448
_refine_ls_number_restraints 0
_refine_ls_restrained_S_all 1.107
_refine_ls_R_factor_all 0.0678
_refine_ls_R_factor_gt 0.0492
_refine_ls_shift/su_max 0.001
_refine_ls_shift/su_mean 0.000
_refine_ls_structure_factor_coef Fsqd
_refine_ls_weighting_details 'calc w=1/[\s^2^(Fo^2^)+(0.0450P)^2^+3.0183P] where P=(Fo^2^+2Fc^2^)/3'
_refine_ls_weighting_scheme calc
_refine_ls_wR_factor_gt 0.1056
_refine_ls_wR_factor_ref 0.1132
_reflns_number_gt 3544
_reflns_number_total 4448
_reflns_threshold_expression >2sigma(I)
_cod_data_source_file ic030185l_01.cif
_cod_data_source_block Compound2
_cod_depositor_comments
;
The following automatic conversions were performed:

'_symmetry_cell_setting' value 'Monoclinic' changed to 'monoclinic'
according to the built-in table from CIF Core dictionary named
'cif_core.dic' version 2.4.1 from 2010-06-29.

Automatic conversion script
Id: cif_fix_values 1646 2011-03-28 12:23:43Z adriana 
;
_cod_database_code 4312556

loop_
_symmetry_equiv_pos_as_xyz
'x, y, z'
'-x, y+1/2, -z+1/2'
'-x, -y, -z'
'x, -y-1/2, z-1/2'

loop_
_atom_site_label
_atom_site_type_symbol
_atom_site_fract_x
_atom_site_fract_y
_atom_site_fract_z
_atom_site_U_iso_or_equiv
_atom_site_adp_type
_atom_site_occupancy
_atom_site_symmetry_multiplicity
_atom_site_calc_flag
_atom_site_refinement_flags
_atom_site_disorder_assembly
_atom_site_disorder_group
Mo1 Mo 0.66004(4) 0.867271(15) 0.51025(3) 0.02445(11) Uani 1 1 d . . .
S1 S 0.16696(14) 0.85792(5) 1.06574(11) 0.0380(3) Uani 1 1 d . A .
N1 N 0.6510(4) 0.80332(15) 0.3449(3) 0.0268(7) Uani 1 1 d . . .
O1 O 0.7453(4) 0.93015(14) 0.6166(3) 0.0376(7) Uani 1 1 d . . .
O3 O 0.6619(4) 0.80185(14) 0.5983(3) 0.0372(7) Uani 1 1 d . . .
O2 O 0.4518(3) 0.88499(14) 0.4791(3) 0.0346(6) Uani 1 1 d . . .
N3 N 0.7190(4) 0.93208(15) 0.3472(3) 0.0253(7) Uani 1 1 d . . .
N2 N 0.9451(4) 0.84895(15) 0.4712(3) 0.0267(7) Uani 1 1 d . . .
O5 O -0.0110(4) 0.85067(19) 1.0373(4) 0.0616(11) Uani 1 1 d . . .
C3 C 0.9611(5) 0.79820(19) 0.3784(4) 0.0314(9) Uani 1 1 d . . .
H3A H 0.9867 0.8164 0.3008 0.038 Uiso 1 1 calc R . .
H3B H 1.0538 0.7708 0.4047 0.038 Uiso 1 1 calc R . .
O4 O 0.2109(4) 0.8908(2) 1.1762(3) 0.0618(11) Uani 1 1 d . . .
C7 C 0.6528(5) 0.83761(19) 0.2246(3) 0.0299(8) Uani 1 1 d . . .
H7A H 0.7632 0.8331 0.1919 0.036 Uiso 1 1 calc R . .
H7B H 0.5692 0.8195 0.1666 0.036 Uiso 1 1 calc R . .
C5 C 0.9016(5) 0.93435(19) 0.3220(4) 0.0307(8) Uani 1 1 d . . .
H5A H 0.9336 0.9771 0.3060 0.037 Uiso 1 1 calc R . .
H5B H 0.9200 0.9099 0.2496 0.037 Uiso 1 1 calc R . .
C4 C 1.0116(5) 0.9093(2) 0.4284(4) 0.0341(9) Uani 1 1 d . . .
H4A H 1.1262 0.9036 0.4039 0.041 Uiso 1 1 calc R . .
H4B H 1.0150 0.9392 0.4948 0.041 Uiso 1 1 calc R . .
C6 C 0.6144(5) 0.9059(2) 0.2408(4) 0.0316(8) Uani 1 1 d . . .
H6A H 0.6385 0.9285 0.1672 0.038 Uiso 1 1 calc R . .
H6B H 0.4952 0.9112 0.2539 0.038 Uiso 1 1 calc R . .
C2 C 0.8003(5) 0.76128(19) 0.3624(4) 0.0318(9) Uani 1 1 d . . .
H2A H 0.8053 0.7341 0.2920 0.038 Uiso 1 1 calc R . .
H2B H 0.7884 0.7354 0.4338 0.038 Uiso 1 1 calc R . .
C10 C 0.6558(5) 0.99569(18) 0.3733(4) 0.0351(9) Uani 1 1 d . . .
H10A H 0.7156 1.0117 0.4456 0.053 Uiso 1 1 calc R . .
H10B H 0.5369 0.9938 0.3857 0.053 Uiso 1 1 calc R . .
H10C H 0.6743 1.0226 0.3056 0.053 Uiso 1 1 calc R . .
O6 O 0.2672(6) 0.8038(2) 1.0499(5) 0.0823(14) Uani 1 1 d . . .
C8 C 0.4919(5) 0.7653(2) 0.3456(4) 0.0361(9) Uani 1 1 d . . .
H8A H 0.4950 0.7328 0.2856 0.054 Uiso 1 1 calc R . .
H8B H 0.3956 0.7916 0.3267 0.054 Uiso 1 1 calc R . .
H8C H 0.4833 0.7471 0.4249 0.054 Uiso 1 1 calc R . .
C1 C 0.7502(7) 0.9351(2) 0.7463(4) 0.0477(12) Uani 1 1 d . . .
H1A H 0.6412 0.9246 0.7742 0.072 Uiso 1 1 calc R . .
H1B H 0.7789 0.9769 0.7702 0.072 Uiso 1 1 calc R . .
H1C H 0.8339 0.9069 0.7818 0.072 Uiso 1 1 calc R . .
C9 C 1.0414(6) 0.8307(2) 0.5871(4) 0.0418(11) Uani 1 1 d . . .
H9A H 1.1598 0.8280 0.5736 0.063 Uiso 1 1 calc R . .
H9B H 1.0019 0.7909 0.6136 0.063 Uiso 1 1 calc R . .
H9C H 1.0243 0.8613 0.6488 0.063 Uiso 1 1 calc R . .
C11 C 0.2369(10) 0.9098(5) 0.9517(6) 0.085(2) Uani 1 1 d . . .
F1 F 0.224(3) 0.867(3) 0.840(3) 0.106(10) Uani 0.41(9) 1 d P A 1
F2A F 0.386(5) 0.931(3) 0.968(2) 0.115(10) Uani 0.58(9) 1 d P A 1
F3 F 0.166(3) 0.953(3) 0.920(4) 0.099(16) Uani 0.46(11) 1 d P A 1
F2 F 0.410(3) 0.908(2) 0.960(2) 0.078(8) Uani 0.43(9) 1 d P A 2
F1A F 0.188(6) 0.900(3) 0.843(2) 0.126(19) Uani 0.59(9) 1 d P A 2
F3A F 0.145(6) 0.9711(14) 0.976(7) 0.147(11) Uani 0.58(11) 1 d P A 2

loop_
_atom_site_aniso_label
_atom_site_aniso_U_11
_atom_site_aniso_U_22
_atom_site_aniso_U_33
_atom_site_aniso_U_23
_atom_site_aniso_U_13
_atom_site_aniso_U_12
Mo1 0.02176(16) 0.03017(17) 0.02216(16) -0.00099(14) 0.00711(11) 0.00022(14)
S1 0.0285(5) 0.0452(6) 0.0413(6) -0.0037(5) 0.0114(4) -0.0044(4)
N1 0.0228(15) 0.0330(17) 0.0251(16) -0.0017(13) 0.0063(12) -0.0051(13)
O1 0.0408(17) 0.0442(17) 0.0283(15) -0.0082(13) 0.0043(13) -0.0011(14)
O3 0.0427(18) 0.0416(16) 0.0281(15) 0.0071(12) 0.0087(13) -0.0008(14)
O2 0.0242(14) 0.0425(16) 0.0379(16) -0.0036(12) 0.0085(12) -0.0006(12)
N3 0.0174(14) 0.0301(16) 0.0290(17) -0.0009(13) 0.0076(12) -0.0005(12)
N2 0.0195(15) 0.0321(16) 0.0285(17) -0.0008(13) 0.0026(12) -0.0012(13)
O5 0.0290(17) 0.088(3) 0.068(3) -0.017(2) 0.0051(16) -0.0167(18)
C3 0.0261(19) 0.038(2) 0.031(2) -0.0036(16) 0.0056(16) 0.0068(17)
O4 0.0387(19) 0.107(3) 0.041(2) -0.020(2) 0.0102(15) -0.006(2)
C7 0.029(2) 0.037(2) 0.0240(19) -0.0023(16) 0.0048(15) -0.0037(17)
C5 0.0263(19) 0.034(2) 0.033(2) -0.0004(16) 0.0114(16) -0.0048(16)
C4 0.0185(18) 0.046(2) 0.039(2) -0.0108(18) 0.0069(16) -0.0053(17)
C6 0.028(2) 0.039(2) 0.028(2) 0.0020(17) 0.0022(16) 0.0006(17)
C2 0.031(2) 0.033(2) 0.032(2) -0.0038(16) 0.0067(16) 0.0015(17)
C10 0.033(2) 0.029(2) 0.044(3) 0.0043(17) 0.0096(18) 0.0045(17)
O6 0.060(3) 0.063(3) 0.126(4) -0.015(3) 0.023(3) 0.008(2)
C8 0.032(2) 0.036(2) 0.040(2) -0.0039(18) 0.0066(18) -0.0143(18)
C1 0.047(3) 0.061(3) 0.035(2) -0.009(2) 0.005(2) -0.002(2)
C9 0.030(2) 0.063(3) 0.032(2) -0.001(2) -0.0069(18) 0.012(2)
C11 0.065(4) 0.139(7) 0.049(4) 0.035(4) -0.014(3) -0.033(5)
F1 0.107(10) 0.19(3) 0.026(7) -0.008(10) 0.002(6) 0.021(16)
F2A 0.097(14) 0.15(2) 0.091(9) 0.045(9) -0.025(8) -0.087(13)
F3 0.102(15) 0.09(2) 0.10(2) 0.039(17) 0.000(10) 0.014(9)
F2 0.042(7) 0.135(19) 0.059(7) 0.027(9) 0.028(7) -0.024(10)
F1A 0.127(19) 0.21(4) 0.044(8) 0.037(15) -0.017(10) -0.09(2)
F3A 0.21(2) 0.068(10) 0.15(3) 0.032(13) -0.017(18) 0.009(9)

loop_
_atom_type_symbol
_atom_type_description
_atom_type_scat_dispersion_real
_atom_type_scat_dispersion_imag
_atom_type_scat_source
C C 0.0033 0.0016 'International Tables Vol C Tables 4.2.6.8 and 6.1.1.4'
H H 0.0000 0.0000 'International Tables Vol C Tables 4.2.6.8 and 6.1.1.4'
N N 0.0061 0.0033 'International Tables Vol C Tables 4.2.6.8 and 6.1.1.4'
O O 0.0106 0.0060 'International Tables Vol C Tables 4.2.6.8 and 6.1.1.4'
F F 0.0171 0.0103 'International Tables Vol C Tables 4.2.6.8 and 6.1.1.4'
S S 0.1246 0.1234 'International Tables Vol C Tables 4.2.6.8 and 6.1.1.4'
Mo Mo -1.6832 0.6857 'International Tables Vol C Tables 4.2.6.8 and 6.1.1.4'

loop_
_geom_angle_atom_site_label_1
_geom_angle_atom_site_label_2
_geom_angle_atom_site_label_3
_geom_angle
_geom_angle_site_symmetry_1
_geom_angle_site_symmetry_3
_geom_angle_publ_flag
O2 Mo1 O3 105.71(14) . . ?
O2 Mo1 O1 105.54(14) . . ?
O3 Mo1 O1 104.47(14) . . ?
O2 Mo1 N1 89.66(13) . . ?
O3 Mo1 N1 87.35(13) . . ?
O1 Mo1 N1 156.99(13) . . ?
O2 Mo1 N3 87.21(12) . . ?
O3 Mo1 N3 158.41(13) . . ?
O1 Mo1 N3 88.07(12) . . ?
N1 Mo1 N3 75.28(11) . . ?
O2 Mo1 N2 157.74(13) . . ?
O3 Mo1 N2 89.54(13) . . ?
O1 Mo1 N2 85.59(12) . . ?
N1 Mo1 N2 74.66(11) . . ?
N3 Mo1 N2 73.73(11) . . ?
O6 S1 O4 113.6(3) . . ?
O6 S1 O5 115.7(3) . . ?
O4 S1 O5 115.0(2) . . ?
O6 S1 C11 102.9(4) . . ?
O4 S1 C11 102.5(3) . . ?
O5 S1 C11 105.0(3) . . ?
C2 N1 C8 109.2(3) . . ?
C2 N1 C7 110.8(3) . . ?
C8 N1 C7 108.9(3) . . ?
C2 N1 Mo1 106.2(2) . . ?
C8 N1 Mo1 107.9(2) . . ?
C7 N1 Mo1 113.6(2) . . ?
C1 O1 Mo1 131.2(3) . . ?
C10 N3 C5 110.3(3) . . ?
C10 N3 C6 108.6(3) . . ?
C5 N3 C6 111.2(3) . . ?
C10 N3 Mo1 108.2(2) . . ?
C5 N3 Mo1 113.9(2) . . ?
C6 N3 Mo1 104.3(2) . . ?
C4 N2 C9 109.1(3) . . ?
C4 N2 C3 111.8(3) . . ?
C9 N2 C3 109.1(3) . . ?
C4 N2 Mo1 105.9(2) . . ?
C9 N2 Mo1 109.3(3) . . ?
C3 N2 Mo1 111.6(2) . . ?
C2 C3 N2 110.8(3) . . ?
C6 C7 N1 110.9(3) . . ?
N3 C5 C4 111.2(3) . . ?
N2 C4 C5 110.9(3) . . ?
N3 C6 C7 110.5(3) . . ?
N1 C2 C3 110.8(3) . . ?
F3 C11 F1A 74(5) . . ?
F3 C11 F2A 101(3) . . ?
F1A C11 F2A 115.2(19) . . ?
F3 C11 F2 121(2) . . ?
F1A C11 F2 108(3) . . ?
F2A C11 F2 23(2) . . ?
F3 C11 F3A 27.6(15) . . ?
F1A C11 F3A 101(4) . . ?
F2A C11 F3A 96(3) . . ?
F2 C11 F3A 119(2) . . ?
F3 C11 F1 104(4) . . ?
F1A C11 F1 30(2) . . ?
F2A C11 F1 110(3) . . ?
F2 C11 F1 93.0(19) . . ?
F3A C11 F1 130(2) . . ?
F3 C11 S1 123.7(16) . . ?
F1A C11 S1 118.0(14) . . ?
F2A C11 S1 116.9(14) . . ?
F2 C11 S1 107.1(14) . . ?
F3A C11 S1 104(3) . . ?
F1 C11 S1 100(2) . . ?

loop_
_geom_bond_atom_site_label_1
_geom_bond_atom_site_label_2
_geom_bond_distance
_geom_bond_site_symmetry_2
_geom_bond_publ_flag
Mo1 O2 1.704(3) . ?
Mo1 O3 1.705(3) . ?
Mo1 O1 1.881(3) . ?
Mo1 N1 2.273(3) . ?
Mo1 N3 2.337(3) . ?
Mo1 N2 2.356(3) . ?
S1 O6 1.424(4) . ?
S1 O4 1.426(4) . ?
S1 O5 1.431(4) . ?
S1 C11 1.790(7) . ?
N1 C2 1.490(5) . ?
N1 C8 1.501(5) . ?
N1 C7 1.512(5) . ?
O1 C1 1.426(5) . ?
N3 C10 1.488(5) . ?
N3 C5 1.490(5) . ?
N3 C6 1.496(5) . ?
N2 C4 1.486(5) . ?
N2 C9 1.493(5) . ?
N2 C3 1.502(5) . ?
C3 C2 1.500(6) . ?
C7 C6 1.511(6) . ?
C5 C4 1.510(6) . ?
C11 F3 1.12(4) . ?
C11 F1A 1.25(2) . ?
C11 F2A 1.27(2) . ?
C11 F2 1.37(2) . ?
C11 F3A 1.53(6) . ?
C11 F1 1.54(4) . ?
